data_7228352
loop_
_publ_author_name
'Kang, Xi'
'Li, Xiaowu'
'Yu, Haizhu'
'Lv, Ying'
'Sun, Guodong'
'Li, Yangfeng'
'Wang, Shuxin'
'Zhu, Manzhou'

_publ_section_title
;
 Modulating photo-luminescence of Au2Cu6 nanoclusters via
 ligand-engineering
;
_journal_issue 46
_journal_name_full 'RSC Adv.'
_journal_page_first 28606
_journal_paper_doi 10.1039/C7RA04743F
_journal_volume 7
_journal_year 2017
_chemical_formula_moiety 'C96 H120 Au2 Cu6 P2 S6'
_chemical_formula_sum 'C96 H120 Au2 Cu6 P2 S6'
_chemical_formula_weight 2303.39
_space_group_crystal_system trigonal
_space_group_IT_number 148
_space_group_name_Hall '-R 3'
_space_group_name_H-M_alt 'R -3'
_symmetry_space_group_name_Hall '-R 3'
_symmetry_space_group_name_H-M 'R -3 :H'
_atom_sites_solution_hydrogens geom
_audit_creation_date 2017-03-05
_audit_creation_method
;
Olex2 1.2
(compiled 2017.02.23 svn.r3390 for OlexSys, GUI svn.r5324)
;
_audit_update_record
;
2017-03-21 deposited with the CCDC.
2017-05-31 downloaded from the CCDC.
;
_cell_angle_alpha 90
_cell_angle_beta 90
_cell_angle_gamma 120
_cell_formula_units_Z 3
_cell_length_a 20.9938(7)
_cell_length_b 20.9938(7)
_cell_length_c 18.1449(7)
_cell_measurement_reflns_used 7839
_cell_measurement_temperature 173(2)
_cell_measurement_theta_max 66.78
_cell_measurement_theta_min 3.44
_cell_volume 6925.8(4)
_computing_cell_refinement 'SAINT v8.37A (Bruker, 2015)'
_computing_data_reduction 'SAINT v8.37A (Bruker, 2015)'
_computing_molecular_graphics 'Olex2 (Dolomanov et al., 2009)'
_computing_publication_material 'Olex2 (Dolomanov et al., 2009)'
_computing_structure_refinement 'ShelXL (Sheldrick, 2015)'
_computing_structure_solution 'SHELXT 2014/5 (Sheldrick, 2014)'
_diffrn_ambient_temperature 173.0
_diffrn_measured_fraction_theta_full 0.944
_diffrn_measured_fraction_theta_max 0.944
_diffrn_measurement_device_type 'Bruker APEX-II CCD'
_diffrn_measurement_method '\f and \w scans'
_diffrn_radiation_type CuK\a
_diffrn_radiation_wavelength 1.54178
_diffrn_reflns_av_R_equivalents 0.0740
_diffrn_reflns_av_unetI/netI 0.0466
_diffrn_reflns_Laue_measured_fraction_full 0.944
_diffrn_reflns_Laue_measured_fraction_max 0.944
_diffrn_reflns_limit_h_max 24
_diffrn_reflns_limit_h_min -24
_diffrn_reflns_limit_k_max 24
_diffrn_reflns_limit_k_min -22
_diffrn_reflns_limit_l_max 21
_diffrn_reflns_limit_l_min -21
_diffrn_reflns_number 13540
_diffrn_reflns_point_group_measured_fraction_full 0.944
_diffrn_reflns_point_group_measured_fraction_max 0.944
_diffrn_reflns_theta_full 66.977
_diffrn_reflns_theta_max 66.977
_diffrn_reflns_theta_min 3.441
_diffrn_standards_number 0
_exptl_absorpt_coefficient_mu 9.222
_exptl_absorpt_correction_T_max 0.7528
_exptl_absorpt_correction_T_min 0.5034
_exptl_absorpt_correction_type multi-scan
_exptl_absorpt_process_details
;
SADABS-2016/2 (Bruker,2016/2) was used for absorption correction.
wR2(int) was 0.1278 before and 0.0809 after correction.
The Ratio of minimum to maximum transmission is 0.6687.
The \l/2 correction factor is Not present.
;
_exptl_crystal_density_diffrn 1.657
_exptl_crystal_description cube
_exptl_crystal_F_000 3462
_exptl_crystal_size_max 0.03
_exptl_crystal_size_mid 0.03
_exptl_crystal_size_min 0.02
_refine_diff_density_max 1.261
_refine_diff_density_min -0.979
_refine_diff_density_rms 0.180
_refine_ls_extinction_method none
_refine_ls_goodness_of_fit_ref 0.916
_refine_ls_hydrogen_treatment constr
_refine_ls_matrix_type full
_refine_ls_number_parameters 169
_refine_ls_number_reflns 2592
_refine_ls_number_restraints 360
_refine_ls_restrained_S_all 0.874
_refine_ls_R_factor_all 0.0560
_refine_ls_R_factor_gt 0.0473
_refine_ls_shift/su_max 0.001
_refine_ls_shift/su_mean 0.000
_refine_ls_structure_factor_coef Fsqd
_refine_ls_weighting_details 'w=1/[\s^2^(Fo^2^)+(0.1054P)^2^+249.7829P] where P=(Fo^2^+2Fc^2^)/3'
_refine_ls_weighting_scheme calc
_refine_ls_wR_factor_gt 0.1464
_refine_ls_wR_factor_ref 0.1550
_reflns_Friedel_coverage 0.000
_reflns_number_gt 2232
_reflns_number_total 2592
_reflns_threshold_expression 'I > 2\s(I)'
_cod_data_source_file c7ra04743f2.cif
_cod_data_source_block wsx5_0m_a
_cod_original_cell_volume 6925.8(5)
_cod_database_code 7228352
_shelx_shelxl_version_number 2016/4
_shelx_space_group_comment
;
The symmetry employed for this shelxl refinement is uniquely defined
by the following loop, which should always be used as a source of
symmetry information in preference to the above space-group names.
They are only intended as comments.
;
_olex2_refinement_description
;
1. Fixed Uiso
 At 1.2 times of:
  All C(H) groups, All C(H,H) groups
2. Uiso/Uaniso restraints and constraints
C4 \\sim C6 \\sim C8 \\sim C10 \\sim C14 \\sim C3 \\sim C1 \\sim C2 \\sim C0AA
\\sim C2AA \\sim C1AA \\sim C7 \\sim C6AA \\sim C5AA \\sim C3AA \\sim C4AA:
within 3.8A with sigma of 0.01 and sigma for terminal atoms of 0.02
3.a Ternary CH refined with riding coordinates:
 C1AA(H1AA), C6AA(H6AA), C5AA(H5AA)
3.b Secondary CH2 refined with riding coordinates:
 C2(H2A,H2B), C0AA(H0AA,H0AB), C2AA(H2AA,H2AB), C7(H7A,H7B), C3AA(H3AA,H3AB),
 C4AA(H4AA,H4AB)
3.c Aromatic/amide H refined with riding coordinates:
 C6(H6), C8(H8), C10(H10), C14(H14), C3(H3)
;
_olex2_submission_special_instructions 'No special instructions were received'

loop_
_space_group_symop_operation_xyz
'x, y, z'
'-y, x-y, z'
'-x+y, -x, z'
'x+2/3, y+1/3, z+1/3'
'-y+2/3, x-y+1/3, z+1/3'
'-x+y+2/3, -x+1/3, z+1/3'
'x+1/3, y+2/3, z+2/3'
'-y+1/3, x-y+2/3, z+2/3'
'-x+y+1/3, -x+2/3, z+2/3'
'-x, -y, -z'
'y, -x+y, -z'
'x-y, x, -z'
'-x+2/3, -y+1/3, -z+1/3'
'y+2/3, -x+y+1/3, -z+1/3'
'x-y+2/3, x+1/3, -z+1/3'
'-x+1/3, -y+2/3, -z+2/3'
'y+1/3, -x+y+2/3, -z+2/3'
'x-y+1/3, x+2/3, -z+2/3'

loop_
_atom_site_label
_atom_site_type_symbol
_atom_site_fract_x
_atom_site_fract_y
_atom_site_fract_z
_atom_site_U_iso_or_equiv
_atom_site_adp_type
_atom_site_occupancy
_atom_site_site_symmetry_order
_atom_site_calc_flag
_atom_site_refinement_flags_posn
_atom_site_refinement_flags_adp
_atom_site_refinement_flags_occupancy
Au00 Au 0.333333 0.666667 0.59550(3) 0.0199(2) Uani 1 3 d S T P
Cu02 Cu 0.46738(7) 0.70067(7) 0.66644(7) 0.0262(3) Uani 1 1 d . . .
P04 P 0.333333 0.666667 0.46734(18) 0.0213(7) Uani 1 3 d S T P
S1 S 0.54195(11) 0.81628(11) 0.69929(11) 0.0271(5) Uani 1 1 d . . .
C4 C 0.4164(5) 0.6757(6) 0.4259(5) 0.0349(17) Uani 1 1 d . U .
C6 C 0.5044(6) 0.6355(7) 0.4202(6) 0.0458(19) Uani 1 1 d . U .
H6 H 0.524002 0.607031 0.440021 0.055 Uiso 1 1 calc R . .
C8 C 0.4442(6) 0.6332(6) 0.4526(5) 0.0404(18) Uani 1 1 d . U .
H8 H 0.421562 0.602011 0.493759 0.049 Uiso 1 1 calc R . .
C10 C 0.5363(6) 0.6787(7) 0.3593(6) 0.048(2) Uani 1 1 d . U .
H10 H 0.576513 0.678292 0.335775 0.058 Uiso 1 1 calc R . .
C14 C 0.5102(7) 0.7224(7) 0.3324(7) 0.054(2) Uani 1 1 d . U .
H14 H 0.533230 0.753654 0.291264 0.065 Uiso 1 1 calc R . .
C3 C 0.4503(6) 0.7204(7) 0.3656(6) 0.046(2) Uani 1 1 d . U .
H3 H 0.431824 0.750288 0.346863 0.056 Uiso 1 1 calc R . .
C1 C 0.6041(6) 0.8586(6) 0.6195(6) 0.0426(17) Uani 1 1 d . U .
C2 C 0.6474(7) 0.9408(6) 0.6306(7) 0.054(2) Uani 1 1 d . U .
H2A H 0.612998 0.960107 0.634079 0.065 Uiso 1 1 calc R . .
H2B H 0.674963 0.951989 0.677572 0.065 Uiso 1 1 calc R . .
C0AA C 0.5597(7) 0.8455(7) 0.5473(6) 0.053(2) Uani 1 1 d . U .
H0AA H 0.529449 0.792124 0.537522 0.064 Uiso 1 1 calc R . .
H0AB H 0.526433 0.865970 0.552131 0.064 Uiso 1 1 calc R . .
C2AA C 0.6532(7) 0.8264(7) 0.6098(7) 0.0526(19) Uani 1 1 d . U .
H2AA H 0.622722 0.772823 0.600886 0.063 Uiso 1 1 calc R . .
H2AB H 0.681656 0.833513 0.655654 0.063 Uiso 1 1 calc R . .
C1AA C 0.6140(7) 0.8836(7) 0.4829(7) 0.058(2) Uani 1 1 d . U .
H1AA H 0.585851 0.875698 0.436087 0.070 Uiso 1 1 calc R . .
C7 C 0.6613(7) 0.8499(7) 0.4764(7) 0.059(2) Uani 1 1 d . U .
H7A H 0.629719 0.796178 0.469001 0.071 Uiso 1 1 calc R . .
H7B H 0.693290 0.870268 0.432568 0.071 Uiso 1 1 calc R . .
C6AA C 0.7011(7) 0.9790(7) 0.5673(7) 0.057(2) Uani 1 1 d . U .
H6AA H 0.730666 1.033062 0.576762 0.068 Uiso 1 1 calc R . .
C5AA C 0.7082(7) 0.8634(7) 0.5432(7) 0.056(2) Uani 1 1 d . U .
H5AA H 0.741440 0.842392 0.537129 0.068 Uiso 1 1 calc R . .
C3AA C 0.6609(7) 0.9652(7) 0.4975(7) 0.059(2) Uani 1 1 d . U .
H3AA H 0.696349 0.988582 0.456610 0.071 Uiso 1 1 calc R . .
H3AB H 0.629144 0.987579 0.499497 0.071 Uiso 1 1 calc R . .
C4AA C 0.7522(7) 0.9465(7) 0.5617(8) 0.062(2) Uani 1 1 d . U .
H4AA H 0.778341 0.953698 0.609090 0.075 Uiso 1 1 calc R . .
H4AB H 0.789465 0.972771 0.522904 0.075 Uiso 1 1 calc R . .

loop_
_atom_site_aniso_label
_atom_site_aniso_U_11
_atom_site_aniso_U_22
_atom_site_aniso_U_33
_atom_site_aniso_U_23
_atom_site_aniso_U_13
_atom_site_aniso_U_12
Au00 0.0212(3) 0.0212(3) 0.0174(3) 0.000 0.000 0.01061(13)
Cu02 0.0245(7) 0.0211(6) 0.0330(7) 0.0038(5) 0.0008(5) 0.0113(5)
P04 0.0230(11) 0.0230(11) 0.0180(15) 0.000 0.000 0.0115(5)
S1 0.0206(10) 0.0252(10) 0.0295(10) 0.0024(8) 0.0018(8) 0.0071(8)
C4 0.035(3) 0.047(4) 0.033(3) 0.001(3) 0.008(3) 0.028(3)
C6 0.045(4) 0.056(4) 0.045(4) 0.002(3) 0.003(3) 0.033(3)
C8 0.042(4) 0.052(4) 0.037(4) 0.005(3) 0.005(3) 0.032(3)
C10 0.045(4) 0.059(4) 0.047(4) 0.001(3) 0.015(3) 0.031(3)
C14 0.049(4) 0.060(4) 0.051(4) 0.011(4) 0.016(3) 0.027(4)
C3 0.045(4) 0.055(4) 0.045(4) 0.009(3) 0.011(3) 0.030(3)
C1 0.042(3) 0.039(3) 0.054(3) 0.009(3) 0.017(3) 0.025(3)
C2 0.052(3) 0.044(3) 0.059(4) 0.005(3) 0.020(3) 0.018(3)
C0AA 0.049(3) 0.049(3) 0.056(4) 0.009(3) 0.015(3) 0.020(3)
C2AA 0.048(3) 0.047(3) 0.064(4) 0.012(3) 0.017(3) 0.025(3)
C1AA 0.055(4) 0.051(3) 0.060(4) 0.008(3) 0.017(3) 0.020(3)
C7 0.054(4) 0.050(3) 0.063(4) 0.005(3) 0.022(3) 0.018(3)
C6AA 0.054(4) 0.045(3) 0.062(4) 0.005(3) 0.022(3) 0.018(3)
C5AA 0.052(3) 0.048(3) 0.067(4) 0.009(3) 0.018(3) 0.023(3)
C3AA 0.055(4) 0.053(4) 0.061(4) 0.011(3) 0.021(3) 0.020(3)
C4AA 0.050(4) 0.054(4) 0.068(4) 0.011(3) 0.017(3) 0.015(3)

loop_
_atom_type_symbol
_atom_type_description
_atom_type_scat_dispersion_real
_atom_type_scat_dispersion_imag
_atom_type_scat_source
C C 0.0181 0.0091 'International Tables Vol C Tables 4.2.6.8 and 6.1.1.4'
H H 0.0000 0.0000 'International Tables Vol C Tables 4.2.6.8 and 6.1.1.4'
Au Au -4.4197 7.2980 'International Tables Vol C Tables 4.2.6.8 and 6.1.1.4'
Cu Cu -1.9646 0.5888 'International Tables Vol C Tables 4.2.6.8 and 6.1.1.4'
P P 0.2955 0.4335 'International Tables Vol C Tables 4.2.6.8 and 6.1.1.4'
S S 0.3331 0.5567 'International Tables Vol C Tables 4.2.6.8 and 6.1.1.4'

loop_
_geom_angle_atom_site_label_1
_geom_angle_atom_site_label_2
_geom_angle_atom_site_label_3
_geom_angle
_geom_angle_site_symmetry_1
_geom_angle_site_symmetry_3
Au00 Au00 Cu02 63.07(3) 13_566 2_665
Au00 Au00 Cu02 62.92(3) 13_566 15_556
Au00 Au00 Cu02 62.92(3) 13_566 13_566
Au00 Au00 Cu02 63.07(3) 13_566 3_565
Au00 Au00 Cu02 63.07(3) 13_566 .
Au00 Au00 Cu02 62.92(3) 13_566 14_456
Cu02 Au00 Cu02 101.09(3) 2_665 3_565
Cu02 Au00 Cu02 101.09(3) 3_565 .
Cu02 Au00 Cu02 125.99(3) 3_565 15_556
Cu02 Au00 Cu02 100.90(3) 13_566 15_556
Cu02 Au00 Cu02 52.906(7) 2_665 15_556
Cu02 Au00 Cu02 125.99(3) 2_665 14_456
Cu02 Au00 Cu02 52.909(7) . 15_556
Cu02 Au00 Cu02 52.908(7) . 14_456
Cu02 Au00 Cu02 101.09(3) 2_665 .
Cu02 Au00 Cu02 52.907(7) 2_665 13_566
Cu02 Au00 Cu02 52.907(7) 3_565 14_456
Cu02 Au00 Cu02 100.90(3) 15_556 14_456
Cu02 Au00 Cu02 100.90(3) 13_566 14_456
Cu02 Au00 Cu02 125.99(3) . 13_566
Cu02 Au00 Cu02 52.909(7) 3_565 13_566
P04 Au00 Au00 180.0 . 13_566
P04 Au00 Cu02 117.08(3) . 13_566
P04 Au00 Cu02 116.93(3) . 2_665
P04 Au00 Cu02 116.93(3) . .
P04 Au00 Cu02 117.08(3) . 14_456
P04 Au00 Cu02 116.93(3) . 3_565
P04 Au00 Cu02 117.08(3) . 15_556
Au00 Cu02 Au00 54.01(3) . 13_566
Cu02 Cu02 Au00 63.47(2) 15_556 13_566
Cu02 Cu02 Au00 63.62(2) 14_456 .
Cu02 Cu02 Au00 63.62(2) 15_556 .
Cu02 Cu02 Au00 63.47(2) 14_456 13_566
Cu02 Cu02 Cu02 119.996(1) 14_456 15_556
S1 Cu02 Au00 102.85(7) 14_456 .
S1 Cu02 Au00 117.59(7) 14_456 13_566
S1 Cu02 Au00 117.79(7) . .
S1 Cu02 Au00 102.77(7) . 13_566
S1 Cu02 Cu02 163.49(9) 14_456 15_556
S1 Cu02 Cu02 55.11(7) . 15_556
S1 Cu02 Cu02 162.98(10) . 14_456
S1 Cu02 Cu02 55.07(7) 14_456 14_456
S1 Cu02 S1 134.69(9) . 14_456
C4 P04 Au00 114.4(3) 3_565 .
C4 P04 Au00 114.4(3) 2_665 .
C4 P04 Au00 114.4(3) . .
C4 P04 C4 104.2(4) 2_665 3_565
C4 P04 C4 104.2(4) 2_665 .
C4 P04 C4 104.2(4) 3_565 .
Cu02 S1 Cu02 69.82(8) . 15_556
C1 S1 Cu02 105.0(4) . .
C1 S1 Cu02 106.9(4) . 15_556
C8 C4 P04 118.9(7) . .
C8 C4 C3 118.5(9) . .
C3 C4 P04 122.5(8) . .
C10 C6 C8 120.3(10) . .
C4 C8 C6 120.6(10) . .
C6 C10 C14 120.2(10) . .
C10 C14 C3 119.1(11) . .
C14 C3 C4 121.2(10) . .
C2 C1 S1 108.7(7) . .
C2 C1 C0AA 106.2(9) . .
C0AA C1 S1 111.0(7) . .
C2AA C1 S1 110.7(7) . .
C2AA C1 C2 112.1(10) . .
C2AA C1 C0AA 108.0(10) . .
C6AA C2 C1 111.3(10) . .
C1AA C0AA C1 108.9(10) . .
C1 C2AA C5AA 111.4(10) . .
C7 C1AA C0AA 108.0(11) . .
C7 C1AA C3AA 110.1(11) . .
C3AA C1AA C0AA 110.3(10) . .
C5AA C7 C1AA 112.3(11) . .
C2 C6AA C4AA 108.3(11) . .
C3AA C6AA C2 110.1(11) . .
C3AA C6AA C4AA 108.5(11) . .
C7 C5AA C2AA 106.0(10) . .
C7 C5AA C4AA 110.8(11) . .
C4AA C5AA C2AA 105.4(10) . .
C6AA C3AA C1AA 111.0(11) . .
C6AA C4AA C5AA 111.0(11) . .

loop_
_geom_bond_atom_site_label_1
_geom_bond_atom_site_label_2
_geom_bond_distance
_geom_bond_site_symmetry_2
Au00 Au00 2.5828(10) 13_566
Au00 Cu02 2.8459(12) 13_566
Au00 Cu02 2.8420(12) .
Au00 Cu02 2.8420(12) 2_665
Au00 Cu02 2.8459(12) 15_556
Au00 Cu02 2.8420(12) 3_565
Au00 Cu02 2.8458(12) 14_456
Au00 P04 2.325(3) .
Cu02 Au00 2.8458(12) 13_566
Cu02 Cu02 2.5338(12) 14_456
Cu02 Cu02 2.5339(12) 15_556
Cu02 S1 2.213(2) .
Cu02 S1 2.214(2) 14_456
P04 C4 1.820(9) .
P04 C4 1.820(9) 3_565
P04 C4 1.820(9) 2_665
S1 Cu02 2.214(2) 15_556
S1 C1 1.852(10) .
C4 C8 1.374(14) .
C4 C3 1.385(14) .
C6 C8 1.372(15) .
C6 C10 1.373(15) .
C10 C14 1.373(17) .
C14 C3 1.377(15) .
C1 C2 1.509(16) .
C1 C0AA 1.551(17) .
C1 C2AA 1.500(15) .
C2 C6AA 1.528(15) .
C0AA C1AA 1.547(15) .
C2AA C5AA 1.582(15) .
C1AA C7 1.485(18) .
C1AA C3AA 1.511(18) .
C7 C5AA 1.497(19) .
C6AA C3AA 1.468(18) .
C6AA C4AA 1.534(19) .
C5AA C4AA 1.550(18) .

loop_
_smtbx_masks_void_nr
_smtbx_masks_void_average_x
_smtbx_masks_void_average_y
_smtbx_masks_void_average_z
_smtbx_masks_void_volume
_smtbx_masks_void_count_electrons
1 0.000 0.000 0.500 135.5 41.1
2 0.000 0.500 0.500 26.9 0.0
3 0.167 0.833 0.833 26.9 0.0
4 0.167 0.333 0.833 26.9 0.0
5 0.333 0.667 0.167 135.5 41.1
6 0.333 0.167 0.167 26.9 0.0
7 0.500 0.500 0.500 26.9 0.0
8 0.500 0.000 0.500 26.9 0.0
9 0.667 0.333 0.833 135.5 41.1
10 0.667 0.833 0.833 26.9 0.0
11 0.833 0.167 0.167 26.9 0.0
12 0.833 0.667 0.167 26.9 0.0
